data_9012197
loop_
_publ_author_name
'Robl, C.'
'Kuhs, W. F.'

_publ_section_title
;A neutron diffraction study on hydrogen bonding in the mineral mellite
 (Al2[C6(COO)6]*16H2O) at 15 K Sample: T = 15 K Locality: Tatabanya, Hungary
;
_journal_name_full 'Journal of Solid State Chemistry'
_journal_page_first 101
_journal_page_last 109
_journal_paper_doi 10.1016/0022-4596(91)90246-E
_journal_volume 92
_journal_year 1991
_chemical_compound_source 'Tatabanya, Hungary'
_chemical_formula_sum 'C6 H16 Al O14'
_chemical_name_mineral Mellite
_space_group_IT_number 142
_symmetry_space_group_name_Hall '-I 4bd 2c'
_symmetry_space_group_name_H-M 'I 41/a c d :2'
_cell_angle_alpha 90
_cell_angle_beta 90
_cell_angle_gamma 90
_cell_formula_units_Z 16
_cell_length_a 15.553
_cell_length_b 15.553
_cell_length_c 23.110
_cell_volume 5590.212
_database_code_amcsd 0013713
_diffrn_ambient_temperature 15
_exptl_crystal_density_diffrn 1.612
_cod_original_cell_volume 5590.213
_cod_original_sg_symbol_H-M 'I 41/a c d'
_cod_original_formula_sum 'Al C6 O14 H16'
_cod_database_code 9012197

loop_
_space_group_symop_operation_xyz
x,y,z
1/2+x,1/2+y,1/2+z
1/4-y,3/4-x,3/4+z
3/4-y,1/4-x,1/4+z
1/4+y,3/4+x,3/4-z
3/4+y,1/4+x,1/4-z
1/4+y,3/4-x,1/4-z
3/4+y,1/4-x,3/4-z
1/4-y,3/4+x,1/4+z
3/4-y,1/4+x,3/4+z
1/2+x,-y,z
+x,1/2-y,1/2+z
1/2-x,y,-z
-x,1/2+y,1/2-z
1/2+x,y,1/2-z
+x,1/2+y,-z
1/2-x,-y,1/2+z
-x,1/2-y,+z
1/4+y,1/4+x,1/4+z
3/4+y,3/4+x,3/4+z
1/4-y,1/4-x,1/4-z
3/4-y,3/4-x,3/4-z
1/4-y,1/4+x,3/4-z
3/4-y,3/4+x,1/4-z
1/4+y,1/4-x,3/4+z
3/4+y,3/4-x,1/4+z
-x,y,1/2+z
1/2-x,1/2+y,+z
x,-y,1/2-z
1/2+x,1/2-y,-z
-x,-y,-z
1/2-x,1/2-y,1/2-z

loop_
_atom_site_aniso_label
_atom_site_aniso_U_11
_atom_site_aniso_U_22
_atom_site_aniso_U_33
_atom_site_aniso_U_12
_atom_site_aniso_U_13
_atom_site_aniso_U_23
Al 0.00293 0.00417 0.00359 0.00000 0.00000 -0.00101
C1 0.00430 0.00430 0.00441 -0.00060 -0.00022 0.00022
C2 0.00492 0.00568 0.00381 -0.00062 0.00008 0.00049
C3 0.00508 0.00563 0.00491 -0.00037 0.00012 0.00089
C4 0.00486 0.00486 0.00549 0.00009 -0.00060 0.00060
O1 0.00579 0.01008 0.00561 0.00172 -0.00007 0.00240
O2 0.00452 0.00733 0.00881 -0.00019 0.00119 0.00126
O3 0.00572 0.00551 0.00991 -0.00112 -0.00076 0.00130
Ow1 0.00489 0.00691 0.00902 0.00000 0.00000 -0.00039
Ow2 0.00867 0.00495 0.00862 -0.00054 -0.00191 0.00074
Ow3 0.00773 0.00912 0.00547 0.00214 -0.00106 -0.00167
Ow4 0.00456 0.00602 0.00904 0.00000 0.00000 -0.00045
Ow5 0.00878 0.00674 0.00839 0.00016 0.00096 -0.00100
H1 0.01702 0.01599 0.02988 -0.00137 0.00049 0.00298
H2 0.02100 0.01455 0.01999 -0.00209 -0.00548 -0.00109
H3 0.02147 0.01950 0.02076 -0.00025 -0.00650 0.00247
H4 0.01643 0.02014 0.01826 0.00417 0.00123 -0.00183
H5 0.01448 0.02540 0.01759 0.00329 -0.00476 -0.00209
H6 0.01707 0.01676 0.03140 -0.00294 -0.00069 -0.00111
H7 0.01890 0.02063 0.02225 0.00050 0.00646 -0.00195
H8 0.02240 0.01735 0.02398 -0.00473 0.00384 0.00098

loop_
_atom_site_label
_atom_site_fract_x
_atom_site_fract_y
_atom_site_fract_z
_atom_site_type_symbol
_atom_site_attached_hydrogens
Al 0.33164 0.50000 0.25000 Al 0
C1 0.43663 0.18663 0.37500 C 0
C2 0.46949 0.21710 0.42767 C 0
C3 0.44078 0.17582 0.48392 C 0
C4 0.36800 0.11800 0.37500 C 0
O1 0.49829 0.14651 0.51657 O 0
O2 0.36139 0.17144 0.49361 O 0
O3 0.39024 0.04421 0.39113 O 0
Ow1 0.45281 0.50000 0.25000 O 0
Ow2 0.33309 0.61346 0.22181 O 0
Ow3 0.32959 0.54165 0.32600 O 0
Ow4 0.20829 0.50000 0.25000 O 0
Ow5 0.27570 0.79943 0.34470 O 0
H1 0.49183 0.54919 0.24417 H 0
H2 0.36115 0.66293 0.24199 H 0
H3 0.29190 0.63948 0.19414 H 0
H4 0.28093 0.57589 0.34200 H 0
H5 0.37829 0.53853 0.35337 H 0
H6 0.16989 0.45036 0.24910 H 0
H7 0.32578 0.78559 0.32024 H 0
H8 0.24795 0.74404 0.35346 H 0

loop_
_cod_changelog_entry_id
_cod_changelog_entry_author
_cod_changelog_entry_date
_cod_changelog_entry_text
1
;cod-tools version 3.8.0
Id: cif_guess_AMCSD_atom_types 9581 2023-05-17 12:35:41Z saulius
;
2023-05-18T08:44:28+03:00
;Derived atom types and hydrogen counts
from atom names that follow the AMCSD naming convention
(Wat == water, O-H == hydroxyl).
;

loop_
_cod_related_entry_id
_cod_related_entry_database
_cod_related_entry_code
1 AMCSD 0013713
